data_7226171
loop_
_publ_author_name
'Mahmoudi, Ghodrat'
'Bauz\'a, Antonio'
'Frontera, Antonio'
'Garczarek, Piotr'
'Stilinovi\'c, Vladimir'
'Kirillov, Alexander M.'
'Kennedy, Alan'
'Ruiz-P\'erez, Catalina'

_publ_section_title
;
 Metal--organic and supramolecular lead(ii) networks assembled from
 isomeric nicotinoylhydrazone blocks: the effects of ligand geometry and
 counter-ion on topology and supramolecular assembly
;
_journal_issue 28
_journal_name_full CrystEngComm
_journal_page_first 5375
_journal_paper_doi 10.1039/C6CE00900J
_journal_volume 18
_journal_year 2016
_chemical_formula_moiety 'C13 H12 Cl2 N4 O Pb'
_chemical_formula_sum 'C13 H12 Cl2 N4 O Pb'
_chemical_formula_weight 518.36
_chemical_name_systematic
; 
 ? 
;
_space_group_IT_number 2
_symmetry_cell_setting triclinic
_symmetry_space_group_name_Hall '-P 1'
_symmetry_space_group_name_H-M 'P -1'
_atom_sites_solution_hydrogens geom
_atom_sites_solution_primary direct
_atom_sites_solution_secondary difmap
_audit_creation_method SHELXL-97
_audit_update_record
;
2016-04-19 deposited with the CCDC.
2016-05-25 downloaded from the CCDC.
;
_cell_angle_alpha 100.321(4)
_cell_angle_beta 92.891(5)
_cell_angle_gamma 95.189(4)
_cell_formula_units_Z 2
_cell_length_a 7.8658(7)
_cell_length_b 8.6864(7)
_cell_length_c 11.0020(9)
_cell_measurement_reflns_used 9922
_cell_measurement_temperature 150(2)
_cell_measurement_theta_max 2.61
_cell_measurement_theta_min 37.99
_cell_volume 734.82(11)
_computing_cell_refinement 'Bruker SMART'
_computing_data_collection 'Bruker SMART'
_computing_data_reduction 'Bruker SAINT'
_computing_structure_refinement 'SHELXL-97 (Sheldrick, 2008)'
_computing_structure_solution 'SHELXS-97 (Sheldrick, 2008)'
_diffrn_ambient_temperature 150(2)
_diffrn_measured_fraction_theta_full 0.999
_diffrn_measured_fraction_theta_max 0.999
_diffrn_measurement_device_type 'Bruker APEX II CCD'
_diffrn_measurement_method 'phi and omega scans'
_diffrn_radiation_monochromator graphite
_diffrn_radiation_source 'fine-focus sealed tube'
_diffrn_radiation_type MoK\a
_diffrn_radiation_wavelength 0.71073
_diffrn_reflns_av_R_equivalents 0.0395
_diffrn_reflns_av_sigmaI/netI 0.0250
_diffrn_reflns_limit_h_max 10
_diffrn_reflns_limit_h_min -10
_diffrn_reflns_limit_k_max 11
_diffrn_reflns_limit_k_min -11
_diffrn_reflns_limit_l_max 14
_diffrn_reflns_limit_l_min -14
_diffrn_reflns_number 18736
_diffrn_reflns_theta_full 28.28
_diffrn_reflns_theta_max 28.28
_diffrn_reflns_theta_min 2.40
_exptl_absorpt_coefficient_mu 11.846
_exptl_absorpt_correction_T_max 0.4868
_exptl_absorpt_correction_T_min 0.2283
_exptl_absorpt_correction_type multi-scan
_exptl_absorpt_process_details SADABS
_exptl_crystal_colour yellow
_exptl_crystal_density_diffrn 2.343
_exptl_crystal_density_method 'not measured'
_exptl_crystal_description plates
_exptl_crystal_F_000 484
_exptl_crystal_size_max 0.18
_exptl_crystal_size_mid 0.10
_exptl_crystal_size_min 0.07
_refine_diff_density_max 1.119
_refine_diff_density_min -1.624
_refine_diff_density_rms 0.127
_refine_ls_extinction_coef 0.0013(3)
_refine_ls_extinction_expression Fc^*^=kFc[1+0.001xFc^2^\l^3^/sin(2\q)]^-1/4^
_refine_ls_extinction_method SHELXL
_refine_ls_goodness_of_fit_ref 1.034
_refine_ls_hydrogen_treatment constr
_refine_ls_matrix_type full
_refine_ls_number_parameters 192
_refine_ls_number_reflns 3653
_refine_ls_number_restraints 0
_refine_ls_restrained_S_all 1.034
_refine_ls_R_factor_all 0.0182
_refine_ls_R_factor_gt 0.0172
_refine_ls_shift/su_max 0.002
_refine_ls_shift/su_mean 0.000
_refine_ls_structure_factor_coef Fsqd
_refine_ls_weighting_details 'calc w=1/[\s^2^(Fo^2^)+(0.0250P)^2^+0.5894P] where P=(Fo^2^+2Fc^2^)/3'
_refine_ls_weighting_scheme calc
_refine_ls_wR_factor_gt 0.0434
_refine_ls_wR_factor_ref 0.0439
_reflns_number_gt 3524
_reflns_number_total 3653
_reflns_threshold_expression >2sigma(I)
_cod_data_source_file c6ce00900j2.cif
_cod_data_source_block 4
_cod_database_code 7226171

loop_
_symmetry_equiv_pos_as_xyz
'x, y, z'
'-x, -y, -z'

loop_
_atom_site_label
_atom_site_type_symbol
_atom_site_fract_x
_atom_site_fract_y
_atom_site_fract_z
_atom_site_U_iso_or_equiv
_atom_site_adp_type
_atom_site_occupancy
_atom_site_symmetry_multiplicity
_atom_site_calc_flag
_atom_site_refinement_flags
C17 C 0.0653(4) 0.8567(3) 0.3425(3) 0.0172(5) Uani 1 1 d .
H17 H 0.1804 0.8481 0.3222 0.021 Uiso 1 1 calc R
C16 C 0.0056(3) 0.7833(3) 0.4371(2) 0.0147(5) Uani 1 1 d .
C15 C -0.1637(4) 0.7989(3) 0.4662(3) 0.0174(5) Uani 1 1 d .
H15 H -0.2095 0.7524 0.5309 0.021 Uiso 1 1 calc R
C14 C -0.2641(4) 0.8825(3) 0.4001(3) 0.0195(5) Uani 1 1 d .
H14 H -0.3797 0.8932 0.4182 0.023 Uiso 1 1 calc R
C13 C -0.1932(4) 0.9507(3) 0.3067(3) 0.0179(5) Uani 1 1 d .
H13 H -0.2625 1.0076 0.2611 0.022 Uiso 1 1 calc R
N3 N -0.0310(3) 0.9389(3) 0.2787(2) 0.0183(5) Uani 1 1 d .
Pb1 Pb 0.123191(11) 0.154650(10) 1.158861(8) 0.01335(5) Uani 1 1 d .
Cl1 Cl 0.18937(9) -0.11471(8) 1.00360(7) 0.02072(14) Uani 1 1 d .
Cl3 Cl 0.44384(9) 0.19037(10) 1.28796(7) 0.02732(16) Uani 1 1 d .
O1 O -0.0287(2) 0.5389(2) 0.80024(18) 0.0178(4) Uani 1 1 d .
N1 N 0.2655(3) 0.2843(3) 0.9902(2) 0.0174(5) Uani 1 1 d .
N5 N 0.0736(3) 0.6780(3) 0.6137(2) 0.0158(4) Uani 1 1 d .
N6 N 0.1843(3) 0.6022(3) 0.6801(2) 0.0167(5) Uani 1 1 d .
H6 H 0.2893 0.6108 0.6685 0.020 Uiso 1 1 d R
C1 C 0.4283(4) 0.2691(3) 0.9630(3) 0.0179(5) Uani 1 1 d .
H1 H 0.4925 0.2044 1.0048 0.022 Uiso 1 1 calc R
C2 C 0.5065(4) 0.3444(3) 0.8760(3) 0.0187(5) Uani 1 1 d .
H2 H 0.6225 0.3326 0.8598 0.022 Uiso 1 1 calc R
C3 C 0.2420(3) 0.4515(3) 0.8397(2) 0.0133(5) Uani 1 1 d .
C4 C 0.1755(3) 0.3729(3) 0.9286(2) 0.0147(5) Uani 1 1 d .
H4 H 0.0597 0.3824 0.9468 0.018 Uiso 1 1 calc R
C5 C 0.4127(4) 0.4369(3) 0.8135(3) 0.0170(5) Uani 1 1 d .
H5 H 0.4635 0.4896 0.7538 0.020 Uiso 1 1 calc R
C6 C 0.1213(3) 0.5370(3) 0.7743(2) 0.0131(5) Uani 1 1 d .
C23 C 0.1197(3) 0.6977(3) 0.5060(2) 0.0149(5) Uani 1 1 d .
C24 C 0.2761(4) 0.6394(4) 0.4473(3) 0.0211(6) Uani 1 1 d .
H24A H 0.3728 0.7209 0.4691 0.032 Uiso 1 1 calc R
H24B H 0.2540 0.6148 0.3571 0.032 Uiso 1 1 calc R
H24C H 0.3035 0.5444 0.4776 0.032 Uiso 1 1 calc R

loop_
_atom_site_aniso_label
_atom_site_aniso_U_11
_atom_site_aniso_U_22
_atom_site_aniso_U_33
_atom_site_aniso_U_23
_atom_site_aniso_U_13
_atom_site_aniso_U_12
C17 0.0203(13) 0.0166(12) 0.0157(12) 0.0058(10) 0.0009(10) 0.0018(10)
C16 0.0177(13) 0.0129(11) 0.0130(12) 0.0030(9) -0.0030(10) 0.0000(10)
C15 0.0212(13) 0.0168(12) 0.0147(12) 0.0049(10) 0.0004(10) 0.0002(10)
C14 0.0189(13) 0.0194(13) 0.0204(13) 0.0043(11) -0.0009(11) 0.0021(10)
C13 0.0229(14) 0.0143(12) 0.0167(12) 0.0043(10) -0.0047(11) 0.0027(10)
N3 0.0246(12) 0.0152(10) 0.0158(11) 0.0047(9) 0.0000(9) 0.0027(9)
Pb1 0.01284(6) 0.01408(6) 0.01460(6) 0.00671(4) -0.00006(4) 0.00177(4)
Cl1 0.0162(3) 0.0196(3) 0.0264(3) 0.0024(3) -0.0009(3) 0.0067(2)
Cl3 0.0167(3) 0.0410(4) 0.0258(4) 0.0125(3) -0.0019(3) 0.0005(3)
O1 0.0166(9) 0.0189(9) 0.0205(10) 0.0086(8) 0.0015(8) 0.0049(7)
N1 0.0186(11) 0.0175(10) 0.0179(11) 0.0072(9) 0.0020(9) 0.0034(9)
N5 0.0186(11) 0.0150(10) 0.0158(11) 0.0081(9) -0.0021(9) 0.0036(9)
N6 0.0160(11) 0.0188(11) 0.0177(11) 0.0097(9) 0.0012(9) 0.0027(9)
C1 0.0172(13) 0.0198(12) 0.0181(13) 0.0066(10) -0.0023(10) 0.0049(10)
C2 0.0149(12) 0.0239(13) 0.0181(13) 0.0052(11) 0.0012(10) 0.0038(10)
C3 0.0155(12) 0.0115(11) 0.0129(12) 0.0021(9) -0.0004(9) 0.0022(9)
C4 0.0140(12) 0.0154(11) 0.0160(12) 0.0062(10) 0.0012(10) 0.0027(9)
C5 0.0178(13) 0.0188(12) 0.0154(12) 0.0057(10) 0.0014(10) 0.0024(10)
C6 0.0171(12) 0.0117(11) 0.0108(11) 0.0037(9) 0.0001(9) 0.0011(9)
C23 0.0181(13) 0.0129(11) 0.0135(12) 0.0046(9) -0.0018(10) -0.0016(10)
C24 0.0214(14) 0.0269(14) 0.0167(13) 0.0070(11) 0.0009(11) 0.0060(11)

loop_
_atom_type_symbol
_atom_type_description
_atom_type_scat_dispersion_real
_atom_type_scat_dispersion_imag
_atom_type_scat_source
C C 0.0033 0.0016 'International Tables Vol C Tables 4.2.6.8 and 6.1.1.4'
H H 0.0000 0.0000 'International Tables Vol C Tables 4.2.6.8 and 6.1.1.4'
N N 0.0061 0.0033 'International Tables Vol C Tables 4.2.6.8 and 6.1.1.4'
O O 0.0106 0.0060 'International Tables Vol C Tables 4.2.6.8 and 6.1.1.4'
Cl Cl 0.1484 0.1585 'International Tables Vol C Tables 4.2.6.8 and 6.1.1.4'
Pb Pb -3.3944 10.1111 'International Tables Vol C Tables 4.2.6.8 and 6.1.1.4'

loop_
_geom_angle_atom_site_label_1
_geom_angle_atom_site_label_2
_geom_angle_atom_site_label_3
_geom_angle
_geom_angle_site_symmetry_1
_geom_angle_site_symmetry_3
N3 C17 C16 123.6(3) . .
N3 C17 H17 118.2 . .
C16 C17 H17 118.2 . .
C17 C16 C15 117.2(2) . .
C17 C16 C23 120.9(2) . .
C15 C16 C23 121.9(2) . .
C14 C15 C16 119.5(3) . .
C14 C15 H15 120.2 . .
C16 C15 H15 120.2 . .
C15 C14 C13 119.0(3) . .
C15 C14 H14 120.5 . .
C13 C14 H14 120.5 . .
N3 C13 C14 122.3(3) . .
N3 C13 H13 118.9 . .
C14 C13 H13 118.9 . .
C13 N3 C17 118.4(3) . .
C13 N3 Pb1 118.65(18) . 1_564
C17 N3 Pb1 119.53(19) . 1_564
N1 Pb1 N3 162.10(8) . 1_546
N1 Pb1 Cl1 81.80(5) . .
N3 Pb1 Cl1 80.93(5) 1_546 .
N1 Pb1 Cl3 88.25(6) . .
N3 Pb1 Cl3 97.45(6) 1_546 .
Cl1 Pb1 Cl3 93.36(2) . .
N1 Pb1 Cl1 85.63(6) . 2_557
N3 Pb1 Cl1 87.43(6) 1_546 2_557
Cl1 Pb1 Cl1 82.40(2) . 2_557
Cl3 Pb1 Cl1 172.99(2) . 2_557
Pb1 Cl1 Pb1 97.60(2) . 2_557
C4 N1 C1 118.1(2) . .
C4 N1 Pb1 119.22(18) . .
C1 N1 Pb1 122.70(18) . .
C23 N5 N6 115.7(2) . .
C6 N6 N5 117.8(2) . .
C6 N6 H6 122.2 . .
N5 N6 H6 119.2 . .
N1 C1 C2 122.5(3) . .
N1 C1 H1 118.7 . .
C2 C1 H1 118.7 . .
C5 C2 C1 119.0(3) . .
C5 C2 H2 120.5 . .
C1 C2 H2 120.5 . .
C4 C3 C5 117.8(2) . .
C4 C3 C6 116.7(2) . .
C5 C3 C6 125.3(2) . .
N1 C4 C3 123.6(2) . .
N1 C4 H4 118.2 . .
C3 C4 H4 118.2 . .
C2 C5 C3 119.0(3) . .
C2 C5 H5 120.5 . .
C3 C5 H5 120.5 . .
O1 C6 N6 122.8(2) . .
O1 C6 C3 121.0(2) . .
N6 C6 C3 116.1(2) . .
N5 C23 C16 115.8(2) . .
N5 C23 C24 125.1(3) . .
C16 C23 C24 119.1(2) . .
C23 C24 H24A 109.5 . .
C23 C24 H24B 109.5 . .
H24A C24 H24B 109.5 . .
C23 C24 H24C 109.5 . .
H24A C24 H24C 109.5 . .
H24B C24 H24C 109.5 . .

loop_
_geom_bond_atom_site_label_1
_geom_bond_atom_site_label_2
_geom_bond_distance
_geom_bond_site_symmetry_2
C17 N3 1.341(4) .
C17 C16 1.394(4) .
C17 H17 0.9500 .
C16 C15 1.398(4) .
C16 C23 1.479(4) .
C15 C14 1.384(4) .
C15 H15 0.9500 .
C14 C13 1.391(4) .
C14 H14 0.9500 .
C13 N3 1.336(4) .
C13 H13 0.9500 .
N3 Pb1 2.712(2) 1_564
Pb1 N1 2.588(2) .
Pb1 N3 2.712(2) 1_546
Pb1 Cl1 2.7461(7) .
Pb1 Cl3 2.7954(8) .
Pb1 Cl1 2.9223(7) 2_557
Cl1 Pb1 2.9223(7) 2_557
O1 C6 1.229(3) .
N1 C4 1.337(3) .
N1 C1 1.342(4) .
N5 C23 1.292(4) .
N5 N6 1.391(3) .
N6 C6 1.361(3) .
N6 H6 0.8409 .
C1 C2 1.390(4) .
C1 H1 0.9500 .
C2 C5 1.384(4) .
C2 H2 0.9500 .
C3 C4 1.387(4) .
C3 C5 1.400(4) .
C3 C6 1.489(4) .
C4 H4 0.9500 .
C5 H5 0.9500 .
C23 C24 1.504(4) .
C24 H24A 0.9800 .
C24 H24B 0.9800 .
C24 H24C 0.9800 .

loop_
_geom_torsion_atom_site_label_1
_geom_torsion_atom_site_label_2
_geom_torsion_atom_site_label_3
_geom_torsion_atom_site_label_4
_geom_torsion
_geom_torsion_site_symmetry_1
_geom_torsion_site_symmetry_4
N3 C17 C16 C15 -0.6(4) . .
N3 C17 C16 C23 -178.5(2) . .
C17 C16 C15 C14 1.0(4) . .
C23 C16 C15 C14 178.9(2) . .
C16 C15 C14 C13 -0.6(4) . .
C15 C14 C13 N3 -0.3(4) . .
C14 C13 N3 C17 0.8(4) . .
C14 C13 N3 Pb1 -158.3(2) . 1_564
C16 C17 N3 C13 -0.3(4) . .
C16 C17 N3 Pb1 158.6(2) . 1_564
N1 Pb1 Cl1 Pb1 -86.65(6) . 2_557
N3 Pb1 Cl1 Pb1 88.59(6) 1_546 2_557
Cl3 Pb1 Cl1 Pb1 -174.39(2) . 2_557
Cl1 Pb1 Cl1 Pb1 0.0 2_557 2_557
N3 Pb1 N1 C4 103.7(3) 1_546 .
Cl1 Pb1 N1 C4 119.1(2) . .
Cl3 Pb1 N1 C4 -147.2(2) . .
Cl1 Pb1 N1 C4 36.20(19) 2_557 .
N3 Pb1 N1 C1 -77.6(3) 1_546 .
Cl1 Pb1 N1 C1 -62.2(2) . .
Cl3 Pb1 N1 C1 31.5(2) . .
Cl1 Pb1 N1 C1 -145.1(2) 2_557 .
C23 N5 N6 C6 -160.8(2) . .
C4 N1 C1 C2 1.5(4) . .
Pb1 N1 C1 C2 -177.2(2) . .
N1 C1 C2 C5 -1.0(4) . .
C1 N1 C4 C3 -1.0(4) . .
Pb1 N1 C4 C3 177.8(2) . .
C5 C3 C4 N1 -0.1(4) . .
C6 C3 C4 N1 176.3(2) . .
C1 C2 C5 C3 -0.1(4) . .
C4 C3 C5 C2 0.6(4) . .
C6 C3 C5 C2 -175.4(2) . .
N5 N6 C6 O1 1.9(4) . .
N5 N6 C6 C3 177.6(2) . .
C4 C3 C6 O1 1.2(4) . .
C5 C3 C6 O1 177.2(3) . .
C4 C3 C6 N6 -174.6(2) . .
C5 C3 C6 N6 1.5(4) . .
N6 N5 C23 C16 -177.8(2) . .
N6 N5 C23 C24 2.9(4) . .
C17 C16 C23 N5 158.7(3) . .
C15 C16 C23 N5 -19.1(4) . .
C17 C16 C23 C24 -22.0(4) . .
C15 C16 C23 C24 160.2(3) . .
